data_7029304
loop_
_publ_author_name
'McAnaw, Amelia'
'Lopez, Maria Elena'
'Ellis, David'
'Rosair, Georgina M.'
'Welch, Alan J.'

_publ_section_title
;
 Asymmetric 1,8/13,2,x-M2C2B10 14-vertex metallacarboranes by direct
 electrophilic insertion reactions; the VCD and BHD methods in critical
 analysis of cage C atom positions.
;
_journal_issue 13
_journal_name_full 'Dalton transactions (Cambridge, England : 2003)'
_journal_page_first 5095
_journal_page_last 5105
_journal_paper_doi 10.1039/c3dt52101j
_journal_volume 43
_journal_year 2014
_chemical_formula_moiety 'C12 H22 B10 Co2, C H2 Cl2'
_chemical_formula_sum 'C13 H24 B10 Cl2 Co2'
_chemical_formula_weight 477.18
_space_group_IT_number 2
_symmetry_cell_setting triclinic
_symmetry_space_group_name_Hall '-P 1'
_symmetry_space_group_name_H-M 'P -1'
_atom_sites_solution_hydrogens geom
_atom_sites_solution_primary direct
_atom_sites_solution_secondary difmap
_audit_creation_method SHELXL-97
_audit_update_record
;
2013-05-02 # Formatted by publCIF
;
_cell_angle_alpha 93.130(5)
_cell_angle_beta 95.145(5)
_cell_angle_gamma 98.582(5)
_cell_formula_units_Z 2
_cell_length_a 7.6842(8)
_cell_length_b 11.0372(11)
_cell_length_c 11.7319(12)
_cell_measurement_reflns_used 5051
_cell_measurement_temperature 100(2)
_cell_measurement_theta_max 31.07
_cell_measurement_theta_min 2.65
_cell_volume 977.56(17)
_computing_cell_refinement 'Bruker SAINT'
_computing_data_collection 'Bruker APEX2'
_computing_data_reduction 'Bruker SAINT'
_computing_molecular_graphics 'Bruker SHELXTL'
_computing_publication_material 'Bruker SHELXTL'
_computing_structure_refinement 'SHELXL-97 (Sheldrick, 2008)'
_computing_structure_solution 'SHELXS-97 (Sheldrick, 2008)'
_diffrn_ambient_temperature 100(2)
_diffrn_measured_fraction_theta_full 0.982
_diffrn_measured_fraction_theta_max 0.953
_diffrn_measurement_device_type 'Bruker APEX-II CCD'
_diffrn_measurement_method '\f and \w scans'
_diffrn_radiation_monochromator graphite
_diffrn_radiation_source 'fine-focus sealed tube'
_diffrn_radiation_type MoK\a
_diffrn_radiation_wavelength 0.71073
_diffrn_reflns_av_R_equivalents 0.0847
_diffrn_reflns_av_sigmaI/netI 0.3952
_diffrn_reflns_limit_h_max 11
_diffrn_reflns_limit_h_min -11
_diffrn_reflns_limit_k_max 16
_diffrn_reflns_limit_k_min -16
_diffrn_reflns_limit_l_max 17
_diffrn_reflns_limit_l_min 0
_diffrn_reflns_number 31755
_diffrn_reflns_theta_full 25.00
_diffrn_reflns_theta_max 31.29
_diffrn_reflns_theta_min 2.47
_exptl_absorpt_coefficient_mu 1.965
_exptl_absorpt_correction_T_max 0.7186
_exptl_absorpt_correction_T_min 0.4924
_exptl_absorpt_correction_type multi-scan
_exptl_absorpt_process_details 'Bruker TWINABS'
_exptl_crystal_colour red
_exptl_crystal_density_diffrn 1.621
_exptl_crystal_density_method 'not measured'
_exptl_crystal_description BLOCK
_exptl_crystal_F_000 480
_exptl_crystal_size_max 0.42
_exptl_crystal_size_mid 0.24
_exptl_crystal_size_min 0.18
_refine_diff_density_max 1.211
_refine_diff_density_min -0.856
_refine_diff_density_rms 0.210
_refine_ls_extinction_method none
_refine_ls_goodness_of_fit_ref 1.182
_refine_ls_hydrogen_treatment mixed
_refine_ls_matrix_type full
_refine_ls_number_parameters 281
_refine_ls_number_reflns 6087
_refine_ls_number_restraints 0
_refine_ls_restrained_S_all 1.182
_refine_ls_R_factor_all 0.1294
_refine_ls_R_factor_gt 0.0392
_refine_ls_shift/su_max 0.000
_refine_ls_shift/su_mean 0.000
_refine_ls_structure_factor_coef Fsqd
_refine_ls_weighting_details 'calc w=1/[\s^2^(Fo^2^)+(0.0496P)^2^+2.0381P] where P=(Fo^2^+2Fc^2^)/3'
_refine_ls_weighting_scheme calc
_refine_ls_wR_factor_gt 0.1029
_refine_ls_wR_factor_ref 0.1356
_reflns_number_gt 4847
_reflns_number_total 6087
_reflns_threshold_expression >2sigma(I)
_cod_data_source_file c3dt52101j.txt
_cod_data_source_block x83090
_cod_original_sg_symbol_H-M P-1
_cod_database_code 7029304

loop_
_symmetry_equiv_pos_as_xyz
'x, y, z'
'-x, -y, -z'

loop_
_atom_site_label
_atom_site_type_symbol
_atom_site_fract_x
_atom_site_fract_y
_atom_site_fract_z
_atom_site_U_iso_or_equiv
_atom_site_adp_type
_atom_site_occupancy
_atom_site_symmetry_multiplicity
_atom_site_calc_flag
_atom_site_refinement_flags
Co1 Co 0.70215(7) 0.96972(5) 0.24525(4) 0.01114(12) Uani 1 1 d .
C2 C 0.7622(5) 0.7880(4) 0.2194(3) 0.0118(7) Uani 1 1 d .
H2 H 0.872(6) 0.790(5) 0.188(4) 0.014 Uiso 1 1 d .
B3 B 0.7761(6) 0.8390(4) 0.3590(4) 0.0144(8) Uani 1 1 d .
H3 H 0.898(7) 0.877(5) 0.411(4) 0.017 Uiso 1 1 d .
C4 C 0.6066(5) 0.9087(4) 0.3990(3) 0.0145(7) Uani 1 1 d .
H4 H 0.648(7) 0.960(5) 0.468(4) 0.017 Uiso 1 1 d .
B5 B 0.4440(6) 0.9492(4) 0.3079(4) 0.0159(8) Uani 1 1 d .
H5 H 0.389(7) 1.040(5) 0.337(4) 0.019 Uiso 1 1 d .
B6 B 0.4387(6) 0.9020(4) 0.1617(4) 0.0162(8) Uani 1 1 d .
H6 H 0.377(7) 0.962(5) 0.105(4) 0.019 Uiso 1 1 d .
B7 B 0.6090(6) 0.8197(4) 0.1191(4) 0.0150(8) Uani 1 1 d .
H7 H 0.653(7) 0.829(5) 0.038(4) 0.018 Uiso 1 1 d .
Co8 Co 0.72162(7) 0.65247(5) 0.32791(4) 0.01228(12) Uani 1 1 d .
B9 B 0.5931(6) 0.7578(4) 0.4253(4) 0.0150(8) Uani 1 1 d .
H9 H 0.607(7) 0.735(5) 0.511(4) 0.018 Uiso 1 1 d .
B10 B 0.4046(6) 0.8202(5) 0.3904(4) 0.0173(8) Uani 1 1 d .
H10 H 0.320(7) 0.821(5) 0.461(4) 0.021 Uiso 1 1 d .
C11 C 0.8424(6) 1.0636(4) 0.1276(4) 0.0185(8) Uani 1 1 d .
H11A H 0.8581 1.0318 0.0483 0.022 Uiso 1 1 calc R
B11 B 0.3070(6) 0.8136(4) 0.2512(4) 0.0173(8) Uani 1 1 d .
H11 H 0.161(7) 0.819(5) 0.239(5) 0.021 Uiso 1 1 d .
C12 C 0.9565(5) 1.0560(4) 0.2294(4) 0.0185(8) Uani 1 1 d .
H12A H 1.0654 1.0161 0.2339 0.022 Uiso 1 1 calc R
B12 B 0.4026(6) 0.7392(5) 0.1446(4) 0.0174(9) Uani 1 1 d .
H12 H 0.323(7) 0.703(5) 0.087(5) 0.021 Uiso 1 1 d .
C13 C 0.8885(6) 1.1141(4) 0.3228(4) 0.0219(8) Uani 1 1 d .
H13A H 0.9404 1.1223 0.4046 0.026 Uiso 1 1 calc R
B13 B 0.5914(6) 0.6747(4) 0.1766(4) 0.0142(8) Uani 1 1 d .
H13 H 0.606(7) 0.591(5) 0.117(4) 0.017 Uiso 1 1 d .
C14 C 0.7335(6) 1.1573(4) 0.2795(3) 0.0196(8) Uani 1 1 d .
H14A H 0.6568 1.2020 0.3259 0.023 Uiso 1 1 calc R
B14 B 0.4342(6) 0.6827(4) 0.2960(4) 0.0139(8) Uani 1 1 d .
H14 H 0.343(7) 0.594(5) 0.305(4) 0.017 Uiso 1 1 d .
C15 C 0.7049(6) 1.1280(4) 0.1597(3) 0.0171(7) Uani 1 1 d .
H15A H 0.6059 1.1490 0.1068 0.021 Uiso 1 1 calc R
C81 C 0.9117(6) 0.5472(5) 0.2849(4) 0.0247(9) Uani 1 1 d .
H81 H 0.9799 0.5552 0.2163 0.030 Uiso 1 1 calc R
C82 C 0.7490(7) 0.4701(4) 0.2903(5) 0.0270(10) Uani 1 1 d .
H82 H 0.6816 0.4143 0.2261 0.032 Uiso 1 1 calc R
C83 C 0.6968(6) 0.4865(5) 0.4028(5) 0.0277(10) Uani 1 1 d .
H83 H 0.5875 0.4434 0.4320 0.033 Uiso 1 1 calc R
C84 C 0.8309(6) 0.5719(4) 0.4672(4) 0.0230(9) Uani 1 1 d .
H84 H 0.8319 0.6003 0.5497 0.028 Uiso 1 1 calc R
C85 C 0.9622(5) 0.6104(4) 0.3943(4) 0.0217(9) Uani 1 1 d .
H85 H 1.0726 0.6705 0.4163 0.026 Uiso 1 1 calc R
Cl1S Cl 0.70365(16) 0.70606(13) 0.76790(10) 0.0324(3) Uani 1 1 d .
C1S C 0.7424(6) 0.6148(4) 0.8840(4) 0.0217(8) Uani 1 1 d .
H1S1 H 0.6522 0.6215 0.9382 0.026 Uiso 1 1 calc R
H1S2 H 0.7298 0.5277 0.8548 0.026 Uiso 1 1 calc R
Cl2S Cl 0.95465(14) 0.65942(11) 0.95730(10) 0.0253(2) Uani 1 1 d .

loop_
_atom_site_aniso_label
_atom_site_aniso_U_11
_atom_site_aniso_U_22
_atom_site_aniso_U_33
_atom_site_aniso_U_23
_atom_site_aniso_U_13
_atom_site_aniso_U_12
Co1 0.0124(2) 0.0095(2) 0.0112(2) 0.00297(18) -0.00016(17) 0.00081(17)
C2 0.0116(15) 0.0099(16) 0.0149(16) 0.0061(12) 0.0016(12) 0.0027(12)
B3 0.0141(18) 0.012(2) 0.0163(19) 0.0021(15) -0.0025(14) 0.0002(15)
C4 0.0209(18) 0.0130(18) 0.0097(15) 0.0011(13) 0.0019(13) 0.0022(14)
B5 0.0140(18) 0.017(2) 0.0177(19) 0.0039(16) 0.0022(15) 0.0048(16)
B6 0.0145(18) 0.018(2) 0.0164(19) 0.0030(16) -0.0006(14) 0.0035(16)
B7 0.0193(19) 0.014(2) 0.0115(17) 0.0035(15) 0.0003(14) 0.0032(16)
Co8 0.0112(2) 0.0110(3) 0.0157(2) 0.00563(19) 0.00164(18) 0.00304(18)
B9 0.0171(19) 0.014(2) 0.0134(17) 0.0020(15) 0.0007(14) 0.0017(16)
B10 0.0141(19) 0.017(2) 0.022(2) 0.0055(17) 0.0045(15) 0.0021(16)
C11 0.0196(18) 0.0147(19) 0.0220(18) 0.0103(15) 0.0057(15) 0.0001(15)
B11 0.0132(18) 0.016(2) 0.022(2) 0.0039(17) 0.0006(16) 0.0012(16)
C12 0.0141(17) 0.0120(18) 0.028(2) 0.0057(15) 0.0003(14) -0.0021(14)
B12 0.0125(18) 0.021(2) 0.0171(19) 0.0041(17) -0.0041(15) 0.0006(16)
C13 0.027(2) 0.0148(19) 0.0204(18) 0.0056(16) -0.0059(16) -0.0058(16)
B13 0.0154(18) 0.0120(19) 0.0159(18) 0.0037(15) 0.0030(14) 0.0029(15)
C14 0.034(2) 0.0035(17) 0.0224(19) 0.0061(14) 0.0034(17) 0.0037(16)
B14 0.0120(17) 0.014(2) 0.0159(18) 0.0012(15) 0.0027(14) 0.0012(15)
C15 0.0249(19) 0.0086(17) 0.0184(17) 0.0068(14) 0.0006(15) 0.0032(15)
C81 0.022(2) 0.026(2) 0.030(2) 0.0080(18) 0.0088(16) 0.0126(19)
C82 0.029(2) 0.010(2) 0.044(3) 0.0043(18) 0.0012(19) 0.0078(17)
C83 0.0165(19) 0.021(2) 0.049(3) 0.023(2) 0.0083(18) 0.0062(17)
C84 0.024(2) 0.024(2) 0.026(2) 0.0146(18) 0.0041(16) 0.0135(18)
C85 0.0133(17) 0.022(2) 0.032(2) 0.0125(18) -0.0013(15) 0.0067(16)
Cl1S 0.0284(5) 0.0364(7) 0.0292(6) 0.0148(5) -0.0040(4) -0.0057(5)
C1S 0.025(2) 0.019(2) 0.0191(18) 0.0016(16) 0.0030(15) -0.0027(16)
Cl2S 0.0246(5) 0.0248(5) 0.0253(5) 0.0041(4) -0.0007(4) 0.0012(4)

loop_
_atom_type_symbol
_atom_type_description
_atom_type_scat_dispersion_real
_atom_type_scat_dispersion_imag
_atom_type_scat_source
C C 0.0033 0.0016 'International Tables Vol C Tables 4.2.6.8 and 6.1.1.4'
H H 0.0000 0.0000 'International Tables Vol C Tables 4.2.6.8 and 6.1.1.4'
B B 0.0013 0.0007 'International Tables Vol C Tables 4.2.6.8 and 6.1.1.4'
Co Co 0.3494 0.9721 'International Tables Vol C Tables 4.2.6.8 and 6.1.1.4'
Cl Cl 0.1484 0.1585 'International Tables Vol C Tables 4.2.6.8 and 6.1.1.4'

loop_
_geom_angle_atom_site_label_1
_geom_angle_atom_site_label_2
_geom_angle_atom_site_label_3
_geom_angle
C11 Co1 C15 40.50(17)
C11 Co1 C14 67.78(17)
C15 Co1 C14 40.17(16)
C11 Co1 C12 40.56(16)
C15 Co1 C12 67.63(17)
C14 Co1 C12 67.10(18)
C11 Co1 C13 67.82(18)
C15 Co1 C13 67.40(17)
C14 Co1 C13 39.81(17)
C12 Co1 C13 39.91(18)
C11 Co1 C4 163.81(16)
C15 Co1 C4 135.15(17)
C14 Co1 C4 100.53(16)
C12 Co1 C4 125.47(16)
C13 Co1 C4 96.01(16)
C11 Co1 B3 130.30(17)
C15 Co1 B3 161.61(17)
C14 Co1 B3 126.55(16)
C12 Co1 B3 96.25(16)
C13 Co1 B3 94.66(17)
C4 Co1 B3 47.21(17)
C11 Co1 C2 102.61(16)
C15 Co1 C2 139.44(16)
C14 Co1 C2 161.11(16)
C12 Co1 C2 94.87(16)
C13 Co1 C2 122.09(16)
C4 Co1 C2 85.12(15)
B3 Co1 C2 46.80(16)
C11 Co1 B7 90.70(17)
C15 Co1 B7 106.27(16)
C14 Co1 B7 145.43(16)
C12 Co1 B7 113.92(17)
C13 Co1 B7 153.83(18)
C4 Co1 B7 104.69(16)
B3 Co1 B7 88.02(17)
C2 Co1 B7 46.04(15)
C11 Co1 B5 140.27(17)
C15 Co1 B5 101.92(17)
C14 Co1 B5 90.68(18)
C12 Co1 B5 155.83(18)
C13 Co1 B5 116.34(19)
C4 Co1 B5 46.78(16)
B3 Co1 B5 89.42(17)
C2 Co1 B5 105.95(16)
B7 Co1 B5 89.67(18)
C11 Co1 B6 107.24(17)
C15 Co1 B6 89.51(17)
C14 Co1 B6 110.29(18)
C12 Co1 B6 147.48(17)
C13 Co1 B6 150.03(18)
C4 Co1 B6 87.05(16)
B3 Co1 B6 108.76(17)
C2 Co1 B6 87.86(16)
B7 Co1 B6 48.90(18)
B5 Co1 B6 47.89(17)
B7 C2 B3 123.7(3)
B7 C2 B13 63.1(2)
B3 C2 B13 115.1(3)
B7 C2 Co8 124.4(2)
B3 C2 Co8 66.11(19)
B13 C2 Co8 64.56(19)
B7 C2 Co1 67.5(2)
B3 C2 Co1 66.2(2)
B13 C2 Co1 117.3(2)
Co8 C2 Co1 125.90(18)
B7 C2 H2 109(3)
B3 C2 H2 115(3)
B13 C2 H2 121(3)
Co8 C2 H2 112(3)
Co1 C2 H2 110(3)
C2 B3 C4 116.1(3)
C2 B3 B9 109.1(3)
C4 B3 B9 57.9(2)
C2 B3 Co8 64.8(2)
C4 B3 Co8 115.9(3)
B9 B3 Co8 62.4(2)
C2 B3 Co1 67.03(19)
C4 B3 Co1 66.12(19)
B9 B3 Co1 113.9(3)
Co8 B3 Co1 125.5(2)
C2 B3 H3 125(3)
C4 B3 H3 110(3)
B9 B3 H3 120(3)
Co8 B3 H3 118(3)
Co1 B3 H3 110(3)
B3 C4 B5 125.2(3)
B3 C4 B10 116.7(3)
B5 C4 B10 62.8(3)
B3 C4 B9 64.5(3)
B5 C4 B9 117.4(3)
B10 C4 B9 60.9(3)
B3 C4 Co1 66.66(19)
B5 C4 Co1 68.09(19)
B10 C4 Co1 118.1(2)
B9 C4 Co1 119.6(3)
B3 C4 H4 108(3)
B5 C4 H4 119(3)
B10 C4 H4 119(3)
B9 C4 H4 111(3)
Co1 C4 H4 116(3)
C4 B5 B11 107.6(3)
C4 B5 B6 117.3(3)
B11 B5 B6 59.9(3)
C4 B5 B10 58.6(2)
B11 B5 B10 58.7(3)
B6 B5 B10 110.5(3)
C4 B5 Co1 65.13(19)
B11 B5 Co1 112.7(3)
B6 B5 Co1 66.5(2)
B10 B5 Co1 112.5(3)
C4 B5 H5 116(2)
B11 B5 H5 123(3)
B6 B5 H5 121(2)
B10 B5 H5 118(3)
Co1 B5 H5 118(3)
B11 B6 B5 59.9(3)
B11 B6 B12 58.9(3)
B5 B6 B12 109.5(3)
B11 B6 B7 109.5(3)
B5 B6 B7 117.8(3)
B12 B6 B7 59.0(3)
B11 B6 Co1 112.0(3)
B5 B6 Co1 65.6(2)
B12 B6 Co1 110.7(3)
B7 B6 Co1 64.9(2)
B11 B6 H6 119(3)
B5 B6 H6 113(3)
B12 B6 H6 125(3)
B7 B6 H6 122(3)
Co1 B6 H6 118(3)
C2 B7 B12 108.4(3)
C2 B7 B13 58.9(2)
B12 B7 B13 58.9(3)
C2 B7 B6 119.1(3)
B12 B7 B6 60.0(3)
B13 B7 B6 111.2(3)
C2 B7 Co1 66.5(2)
B12 B7 Co1 112.4(3)
B13 B7 Co1 113.3(3)
B6 B7 Co1 66.2(2)
C2 B7 H7 114(3)
B12 B7 H7 124(3)
B13 B7 H7 119(3)
B6 B7 H7 120(3)
Co1 B7 H7 117(3)
B13 Co8 B9 97.17(18)
B13 Co8 C2 49.67(17)
B9 Co8 C2 90.19(17)
B13 Co8 B3 89.66(18)
B9 Co8 B3 53.09(18)
C2 Co8 B3 49.13(17)
B13 Co8 C83 122.6(2)
B9 Co8 C83 104.2(2)
C2 Co8 C83 164.94(19)
B3 Co8 C83 144.7(2)
B13 Co8 C85 140.00(18)
B9 Co8 C85 118.88(19)
C2 Co8 C85 109.65(16)
B3 Co8 C85 98.22(18)
C83 Co8 C85 67.37(18)
B13 Co8 C84 161.9(2)
B9 Co8 C84 93.61(18)
C2 Co8 C84 145.04(17)
B3 Co8 C84 108.41(19)
C83 Co8 C84 40.1(2)
C85 Co8 C84 39.89(17)
B13 Co8 C81 103.84(19)
B9 Co8 C81 158.68(19)
C2 Co8 C81 100.57(17)
B3 Co8 C81 122.64(19)
C83 Co8 C81 67.32(18)
C85 Co8 C81 40.08(19)
C84 Co8 C81 67.09(18)
B13 Co8 C82 95.9(2)
B9 Co8 C82 141.94(19)
C2 Co8 C82 124.80(18)
B3 Co8 C82 162.30(19)
C83 Co8 C82 40.1(2)
C85 Co8 C82 66.99(19)
C84 Co8 C82 67.0(2)
C81 Co8 C82 39.68(19)
B13 Co8 B14 53.24(16)
B9 Co8 B14 52.83(17)
C2 Co8 B14 82.83(15)
B3 Co8 B14 85.02(17)
C83 Co8 B14 102.24(17)
C85 Co8 B14 165.97(17)
C84 Co8 B14 126.14(17)
C81 Co8 B14 146.31(19)
C82 Co8 B14 111.72(18)
C4 B9 B10 59.5(3)
C4 B9 B3 57.7(2)
B10 B9 B3 109.7(3)
C4 B9 B14 100.9(3)
B10 B9 B14 61.9(3)
B3 B9 B14 103.3(3)
C4 B9 Co8 117.7(3)
B10 B9 Co8 129.8(3)
B3 B9 Co8 64.5(2)
B14 B9 Co8 71.0(2)
C4 B9 H9 118(3)
B10 B9 H9 113(3)
B3 B9 H9 122(3)
B14 B9 H9 131(3)
Co8 B9 H9 110(3)
C4 B10 B9 59.6(3)
C4 B10 B11 108.9(3)
B9 B10 B11 122.2(4)
C4 B10 B5 58.6(2)
B9 B10 B5 112.6(3)
B11 B10 B5 60.3(3)
C4 B10 B14 102.7(3)
B9 B10 B14 64.4(3)
B11 B10 B14 64.5(3)
B5 B10 B14 106.4(3)
C4 B10 H10 122(3)
B9 B10 H10 113(3)
B11 B10 H10 118(3)
B5 B10 H10 121(3)
B14 B10 H10 127(3)
C15 C11 C12 107.2(4)
C15 C11 Co1 69.9(2)
C12 C11 Co1 70.3(2)
C15 C11 H11A 126.4
C12 C11 H11A 126.4
Co1 C11 H11A 126.4
B10 B11 B12 118.1(3)
B10 B11 B5 61.0(3)
B12 B11 B5 111.5(3)
B10 B11 B6 112.6(3)
B12 B11 B6 61.1(3)
B5 B11 B6 60.1(3)
B10 B11 B14 61.6(3)
B12 B11 B14 62.9(3)
B5 B11 B14 104.9(3)
B6 B11 B14 106.5(3)
B10 B11 H11 118(3)
B12 B11 H11 119(3)
B5 B11 H11 116(3)
B6 B11 H11 115(3)
B14 B11 H11 132(3)
C13 C12 C11 108.3(4)
C13 C12 Co1 70.5(2)
C11 C12 Co1 69.2(2)
C13 C12 H12A 125.8
C11 C12 H12A 125.8
Co1 C12 H12A 125.8
B13 B12 B11 120.9(3)
B13 B12 B7 60.7(3)
B11 B12 B7 112.2(3)
B13 B12 B6 113.6(3)
B11 B12 B6 60.1(3)
B7 B12 B6 61.0(3)
B13 B12 B14 63.8(2)
B11 B12 B14 63.5(3)
B7 B12 B14 106.0(3)
B6 B12 B14 106.2(3)
B13 B12 H12 118(3)
B11 B12 H12 113(3)
B7 B12 H12 122(3)
B6 B12 H12 118(4)
B14 B12 H12 126(4)
C14 C13 C12 107.6(4)
C14 C13 Co1 69.2(2)
C12 C13 Co1 69.6(2)
C14 C13 H13A 126.2
C12 C13 H13A 126.2
Co1 C13 H13A 126.2
C2 B13 B12 109.0(3)
C2 B13 B7 58.1(2)
B12 B13 B7 60.4(3)
C2 B13 B14 103.6(3)
B12 B13 B14 62.9(2)
B7 B13 B14 105.1(3)
C2 B13 Co8 65.77(19)
B12 B13 Co8 130.7(3)
B7 B13 Co8 120.9(3)
B14 B13 Co8 70.82(19)
C2 B13 H13 123(3)
B12 B13 H13 115(3)
B7 B13 H13 118(3)
B14 B13 H13 128(3)
Co8 B13 H13 106(3)
C13 C14 C15 108.9(4)
C13 C14 Co1 71.0(2)
C15 C14 Co1 69.9(2)
C13 C14 H14A 125.6
C15 C14 H14A 125.6
Co1 C14 H14A 125.6
B10 B14 B12 102.7(3)
B10 B14 B9 53.7(2)
B12 B14 B9 128.4(3)
B10 B14 B11 53.9(2)
B12 B14 B11 53.5(2)
B9 B14 B11 103.1(3)
B10 B14 B13 128.4(3)
B12 B14 B13 53.3(2)
B9 B14 B13 102.3(3)
B11 B14 B13 102.4(3)
B10 B14 Co8 108.0(2)
B12 B14 Co8 107.4(2)
B9 B14 Co8 56.21(18)
B11 B14 Co8 137.7(3)
B13 B14 Co8 55.94(17)
B10 B14 H14 117(3)
B12 B14 H14 112(3)
B9 B14 H14 120(3)
B11 B14 H14 112(3)
B13 B14 H14 114(3)
Co8 B14 H14 110(3)
C14 C15 C11 107.9(4)
C14 C15 Co1 70.0(2)
C11 C15 Co1 69.6(2)
C14 C15 H15A 126.1
C11 C15 H15A 126.1
Co1 C15 H15A 126.1
C82 C81 C85 107.9(4)
C82 C81 Co8 70.4(3)
C85 C81 Co8 69.6(3)
C82 C81 H81 126.0
C85 C81 H81 126.0
Co8 C81 H81 126.0
C81 C82 C83 108.1(4)
C81 C82 Co8 69.9(3)
C83 C82 Co8 69.3(3)
C81 C82 H82 125.9
C83 C82 H82 125.9
Co8 C82 H82 125.9
C84 C83 C82 107.7(4)
C84 C83 Co8 70.3(2)
C82 C83 Co8 70.6(3)
C84 C83 H83 126.2
C82 C83 H83 126.2
Co8 C83 H83 126.2
C85 C84 C83 108.1(4)
C85 C84 Co8 69.8(2)
C83 C84 Co8 69.6(3)
C85 C84 H84 125.9
C83 C84 H84 125.9
Co8 C84 H84 125.9
C84 C85 C81 108.1(4)
C84 C85 Co8 70.3(2)
C81 C85 Co8 70.3(2)
C84 C85 H85 125.9
C81 C85 H85 125.9
Co8 C85 H85 125.9
Cl2S C1S Cl1S 112.1(2)
Cl2S C1S H1S1 109.2
Cl1S C1S H1S1 109.2
Cl2S C1S H1S2 109.2
Cl1S C1S H1S2 109.2
H1S1 C1S H1S2 107.9

loop_
_geom_bond_atom_site_label_1
_geom_bond_atom_site_label_2
_geom_bond_distance
Co1 C11 2.057(4)
Co1 C15 2.061(4)
Co1 C14 2.062(4)
Co1 C12 2.072(4)
Co1 C13 2.084(4)
Co1 C4 2.114(4)
Co1 B3 2.122(4)
Co1 C2 2.136(4)
Co1 B7 2.153(5)
Co1 B5 2.161(4)
Co1 B6 2.175(4)
C2 B7 1.677(6)
C2 B3 1.691(6)
C2 B13 1.691(6)
C2 Co8 2.023(4)
C2 H2 0.95(5)
B3 C4 1.696(6)
B3 B9 1.812(6)
B3 Co8 2.045(5)
B3 H3 1.09(5)
C4 B5 1.698(6)
C4 B10 1.697(6)
C4 B9 1.700(6)
C4 H4 0.96(5)
B5 B11 1.756(7)
B5 B6 1.760(6)
B5 B10 1.769(6)
B5 H5 1.19(5)
B6 B11 1.757(7)
B6 B12 1.774(7)
B6 B7 1.791(7)
B6 H6 1.09(5)
B7 B12 1.757(6)
B7 B13 1.762(6)
B7 H7 1.04(5)
Co8 B13 2.003(4)
Co8 B9 2.008(5)
Co8 C83 2.066(4)
Co8 C85 2.068(4)
Co8 C84 2.074(4)
Co8 C81 2.077(4)
Co8 C82 2.082(5)
Co8 B14 2.284(4)
B9 B10 1.721(7)
B9 B14 1.925(6)
B9 H9 1.05(5)
B10 B11 1.728(7)
B10 B14 1.883(7)
B10 H10 1.10(5)
C11 C15 1.425(6)
C11 C12 1.431(6)
C11 H11A 1.0000
B11 B12 1.735(7)
B11 B14 1.931(6)
B11 H11 1.13(5)
C12 C13 1.418(7)
C12 H12A 1.0000
B12 B13 1.730(6)
B12 B14 1.921(6)
B12 H12 0.90(5)
C13 C14 1.412(6)
C13 H13A 1.0000
B13 B14 1.937(6)
B13 H13 1.15(5)
C14 C15 1.416(6)
C14 H14A 1.0000
B14 H14 1.12(5)
C15 H15A 1.0000
C81 C82 1.412(7)
C81 C85 1.420(7)
C81 H81 1.0000
C82 C83 1.423(7)
C82 H82 1.0000
C83 C84 1.419(7)
C83 H83 1.0000
C84 C85 1.413(6)
C84 H84 1.0000
C85 H85 1.0000
Cl1S C1S 1.768(4)
C1S Cl2S 1.762(5)
C1S H1S1 0.9900
C1S H1S2 0.9900
